data_1575005
loop_
_publ_author_name
'Chen, Guo'
'Ding, Xiao-Lv'
'He, Piao'
'Cheng, Tao'
'Chen, Yang'
'Lin, Jian'
'Zhang, Xi'
'Zhao, Shan'
'Qiao, Na'
'Yi, Xiao-Yi'

_publ_section_title
;
 Understanding the factors governing the ammonia oxidation reaction by a
 mononuclear ruthenium complex
;
_journal_issue 17
_journal_name_full 'Chemical Science'
_journal_page_first 7573
_journal_page_last 7578
_journal_paper_doi 10.1039/D4SC02360A
_journal_volume 16
_journal_year 2025
_chemical_formula_moiety 'C17 H15 N3 O'
_chemical_formula_sum 'C17 H15 N3 O'
_chemical_formula_weight 277.32
_space_group_crystal_system triclinic
_space_group_IT_number 2
_space_group_name_Hall '-P 1'
_space_group_name_H-M_alt 'P -1'
_atom_sites_solution_hydrogens mixed
_atom_sites_solution_primary dual
_audit_creation_date 2022-05-12
_audit_creation_method
;
Olex2 1.3
(compiled 2020.02.04 svn.rd84adfe8 for OlexSys, GUI svn.r6032)
;
_audit_update_record
;
2024-02-02 deposited with the CCDC.	2025-03-04 downloaded from the CCDC.
;
_cell_angle_alpha 116.535(4)
_cell_angle_beta 108.263(5)
_cell_angle_gamma 100.865(4)
_cell_formula_units_Z 2
_cell_length_a 9.4605(5)
_cell_length_b 9.5615(4)
_cell_length_c 9.9418(4)
_cell_measurement_reflns_used 3050
_cell_measurement_temperature 298
_cell_measurement_theta_max 72.1460
_cell_measurement_theta_min 5.3630
_cell_volume 704.62(8)
_computing_cell_refinement 'CrysAlisPro 1.171.40.68a (Rigaku OD, 2019)'
_computing_data_collection 'CrysAlisPro 1.171.40.68a (Rigaku OD, 2019)'
_computing_data_reduction 'CrysAlisPro 1.171.40.68a (Rigaku OD, 2019)'
_computing_molecular_graphics 'Olex2 1.3 (Dolomanov et al., 2009)'
_computing_publication_material 'Olex2 1.3 (Dolomanov et al., 2009)'
_computing_structure_refinement 'SHELXL 2018/3 (Sheldrick, 2015)'
_computing_structure_solution 'SHELXT  (Sheldrick, 2015)'
_diffrn_ambient_temperature 298
_diffrn_detector 'Hybrid Pixel Array Detector'
_diffrn_detector_area_resol_mean 10.0000
_diffrn_detector_type HyPix
_diffrn_measured_fraction_theta_full 0.978
_diffrn_measured_fraction_theta_max 0.941
_diffrn_measurement_details
;
List of Runs (angles in degrees, time in seconds):

  # Type    Start    End  Width  t~exp~   \w     \q     \k     \f   Frames
#--------------------------------------------------------------------------
  1  \w    -25.00  26.00   0.50    0.05    --   47.45 -19.00 -90.00  102
  2  \w     28.00  54.00   0.50    0.10    --   98.15 -57.00 -30.00   52
  3  \w     26.00  51.00   0.50    0.10    --   98.15 -57.00  30.00   50
  4  \w     35.00 105.00   0.50    0.10    --   98.15 -77.00  60.00  140
  5  \w     76.00 114.00   0.50    0.10    --   98.15-125.00  60.00   76
  6  \w     70.00 106.00   0.50    0.10    --   98.15 -99.00 -30.00   72
  7  \w     31.00 112.00   0.50    0.10    --   98.15-125.00 -30.00  162
  8  \w     33.00  73.00   0.50    0.10    --   98.15-125.00  60.00   80
  9  \w     27.00  65.00   0.50    0.10    --   98.15 -99.00 -30.00   76
 10  \w     89.00 117.00   0.50    0.10    --   98.15-125.00-180.00   56
 11  \w     70.00 105.00   0.50    0.10    --   98.15 -77.00-180.00   70
 12  \w     32.00  76.00   0.50    0.10    --   98.15-125.00-180.00   88
 13  \w     27.00  66.00   0.50    0.10    --   98.15 -77.00-180.00   78
 14  \w     88.00 162.00   0.50    0.10    --   98.15  37.00-150.00  148
 15  \w    102.00 168.00   0.50    0.10    --   98.15  91.00 -68.00  132
 16  \w     83.00 167.00   0.50    0.10    --   98.15  57.00-120.00  168
 17  \w     92.00 146.00   0.50    0.10    --   98.15 125.00 120.00  108
 18  \w     16.00  42.00   0.50    0.05    --   47.45 -37.00 150.00   52
 19  \w      2.00  43.00   0.50    0.05    --   47.45 -91.00 177.00   82
 20  \w     52.00  77.00   0.50    0.10    --   98.15 -91.00 177.00   50
 21  \w    -24.00   8.00   0.50    0.05    --   47.45 -37.00 150.00   64
 22  \w     -5.00  21.00   0.50    0.05    --  -47.45  91.00 -68.00   52
 23  \w      2.00  27.00   0.50    0.05    --  -47.45  19.00-150.00   50
 24  \w    -41.00 -16.00   0.50    0.10    --  -86.25  37.00-120.00   50
 25  \w    -63.00 -38.00   0.50    0.10    --  -86.25  57.00 -90.00   50
 26  \w    -75.00  -8.00   0.50    0.05    --  -47.45  91.00 -68.00  134
 27  \w    -42.00 -17.00   0.50    0.10    --  -86.25  37.00   0.00   50
 28  \w    -39.00 -14.00   0.50    0.10    --  -86.25  37.00  60.00   50
 29  \w    -39.00 -14.00   0.50    0.10    --  -86.25  37.00  90.00   50
 30  \w    -38.00 -13.00   0.50    0.10    --  -86.25  37.00 150.00   50
 31  \w    -41.00 -16.00   0.50    0.10    --  -86.25  37.00 120.00   50
 32  \w   -123.00 -98.00   0.50    0.10    --  -86.25 -91.00 177.00   50
 33  \w   -159.00 -83.00   0.50    0.10    --  -86.25 -99.00 150.00  152
 34  \w   -111.00 -70.00   0.50    0.05    --  -47.45-125.00  30.00   82
 35  \w   -110.00 -83.00   0.50    0.05    --  -47.45-125.00 -60.00   54
 36  \w   -100.00 -70.00   0.50    0.05    --  -47.45-125.00-120.00   60
;
_diffrn_measurement_device 'four-circle diffractometer'
_diffrn_measurement_device_type 'XtaLAB Synergy, Dualflex, HyPix'
_diffrn_measurement_method '\w scans'
_diffrn_orient_matrix_type 'CrysAlisPro convention (1999,Acta A55,543-557)'
_diffrn_orient_matrix_UB_11 -0.0960577000
_diffrn_orient_matrix_UB_12 -0.0257363000
_diffrn_orient_matrix_UB_13 -0.1718893000
_diffrn_orient_matrix_UB_21 -0.1405493000
_diffrn_orient_matrix_UB_22 -0.1484202000
_diffrn_orient_matrix_UB_23 -0.0415357000
_diffrn_orient_matrix_UB_31 -0.0747837000
_diffrn_orient_matrix_UB_32 0.1242701000
_diffrn_orient_matrix_UB_33 0.0803264000
_diffrn_radiation_monochromator mirror
_diffrn_radiation_probe x-ray
_diffrn_radiation_type 'Cu K\a'
_diffrn_radiation_wavelength 1.54184
_diffrn_reflns_av_R_equivalents 0.0620
_diffrn_reflns_av_unetI/netI 0.0653
_diffrn_reflns_Laue_measured_fraction_full 0.978
_diffrn_reflns_Laue_measured_fraction_max 0.941
_diffrn_reflns_limit_h_max 9
_diffrn_reflns_limit_h_min -11
_diffrn_reflns_limit_k_max 11
_diffrn_reflns_limit_k_min -11
_diffrn_reflns_limit_l_max 12
_diffrn_reflns_limit_l_min -12
_diffrn_reflns_number 7133
_diffrn_reflns_point_group_measured_fraction_full 0.978
_diffrn_reflns_point_group_measured_fraction_max 0.941
_diffrn_reflns_theta_full 67.684
_diffrn_reflns_theta_max 72.893
_diffrn_reflns_theta_min 5.339
_diffrn_source 'micro-focus sealed X-ray tube'
_diffrn_source_type 'PhotonJet (Cu) X-ray Source'
_exptl_absorpt_coefficient_mu 0.670
_exptl_absorpt_correction_T_max 1.00000
_exptl_absorpt_correction_T_min 0.58299
_exptl_absorpt_correction_type multi-scan
_exptl_absorpt_process_details
;
CrysAlisPro 1.171.40.68a (Rigaku Oxford Diffraction, 2019)
Empirical absorption correction using spherical harmonics,
 implemented in SCALE3 ABSPACK scaling algorithm.
;
_exptl_crystal_colour 'metallic light black'
_exptl_crystal_colour_lustre metallic
_exptl_crystal_colour_modifier light
_exptl_crystal_colour_primary black
_exptl_crystal_density_diffrn 1.307
_exptl_crystal_description trapezoid
_exptl_crystal_F_000 292
_exptl_crystal_size_max 0.13
_exptl_crystal_size_mid 0.121
_exptl_crystal_size_min 0.12
_refine_diff_density_max 0.254
_refine_diff_density_min -0.369
_refine_diff_density_rms 0.079
_refine_ls_extinction_method none
_refine_ls_goodness_of_fit_ref 1.064
_refine_ls_hydrogen_treatment mixed
_refine_ls_matrix_type full
_refine_ls_number_parameters 200
_refine_ls_number_reflns 2643
_refine_ls_number_restraints 0
_refine_ls_restrained_S_all 1.064
_refine_ls_R_factor_all 0.0770
_refine_ls_R_factor_gt 0.0644
_refine_ls_shift/su_max 0.000
_refine_ls_shift/su_mean 0.000
_refine_ls_structure_factor_coef Fsqd
_refine_ls_weighting_details 'w=1/[\s^2^(Fo^2^)+(0.1387P)^2^] where P=(Fo^2^+2Fc^2^)/3'
_refine_ls_weighting_scheme calc
_refine_ls_wR_factor_gt 0.1808
_refine_ls_wR_factor_ref 0.1971
_reflns_Friedel_coverage 0.000
_reflns_number_gt 2097
_reflns_number_total 2643
_reflns_threshold_expression 'I > 2\s(I)'
_cod_data_source_file d4sc02360a2.cif
_cod_data_source_block exp_1978
_cod_original_cell_volume 704.62(6)
_cod_database_code 1575005
_shelx_shelxl_version_number 2018/3
_shelx_space_group_comment
;
The symmetry employed for this shelxl refinement is uniquely defined
by the following loop, which should always be used as a source of
symmetry information in preference to the above space-group names.
They are only intended as comments.
;
_shelx_estimated_absorpt_t_max 0.924
_shelx_estimated_absorpt_t_min 0.918
_reflns_odcompleteness_completeness 99.09
_reflns_odcompleteness_iscentric 1
_reflns_odcompleteness_theta 64.99
_olex2_refinement_description
;
1. Fixed Uiso
 At 1.2 times of:
  All C(H) groups, All N(H) groups
 At 1.5 times of:
  All C(H,H,H) groups
2.a Aromatic/amide H refined with riding coordinates:
 N2(H2), C1(H1), C2(H2A), C17(H17), C16(H16), C15(H15), C3(H3)
2.b Idealised Me refined as rotating group:
 C8(H8A,H8B,H8C), C11(H11A,H11B,H11C)
;
_olex2_submission_special_instructions 'No special instructions were received'
_oxdiff_exptl_absorpt_empirical_details
;
Empirical correction (ABSPACK) includes:
- Absorption correction using spherical harmonics
- Frame scaling
;
_oxdiff_exptl_absorpt_empirical_full_max 2.573
_oxdiff_exptl_absorpt_empirical_full_min 0.362

loop_
_space_group_symop_operation_xyz
'x, y, z'
'-x, -y, -z'

loop_
_atom_site_label
_atom_site_type_symbol
_atom_site_fract_x
_atom_site_fract_y
_atom_site_fract_z
_atom_site_U_iso_or_equiv
_atom_site_adp_type
_atom_site_occupancy
_atom_site_site_symmetry_order
_atom_site_calc_flag
_atom_site_refinement_flags_posn
_atom_site_refinement_flags_adp
_atom_site_refinement_flags_occupancy
_atom_site_disorder_assembly
_atom_site_disorder_group
O1 O 0.96834(17) 0.6633(2) 0.68335(18) 0.0827(5) Uani 1 1 d . . . . .
N2 N 0.53764(17) 0.32702(17) 0.59377(16) 0.0492(4) Uani 1 1 d . . . . .
H2 H 0.487888 0.308247 0.646784 0.059 Uiso 1 1 calc R U . . .
C14 C 0.8022(2) 0.7796(2) 0.9064(2) 0.0620(5) Uani 1 1 d . . . . .
C4 C 0.3216(3) -0.0839(3) 0.1775(3) 0.0736(6) Uani 1 1 d . . . . .
C12 C 0.6597(2) 0.4738(2) 0.66083(19) 0.0462(4) Uani 1 1 d . . . . .
N1 N 0.30645(18) 0.02191(19) 0.43681(19) 0.0615(5) Uani 1 1 d . . . . .
N3 N 0.6345(2) 0.5654(2) 0.9121(2) 0.0678(5) Uani 1 1 d . . . . .
C6 C 0.5025(2) 0.2114(2) 0.4311(2) 0.0480(4) Uani 1 1 d . . . . .
C9 C 0.70709(19) 0.4546(2) 0.53562(19) 0.0468(4) Uani 1 1 d . . . . .
C13 C 0.7045(2) 0.6129(2) 0.83311(19) 0.0477(4) Uani 1 1 d . . . . .
C7 C 0.60629(19) 0.2878(2) 0.38959(19) 0.0473(4) Uani 1 1 d . . . . .
C5 C 0.3747(2) 0.0444(2) 0.3443(2) 0.0510(4) Uani 1 1 d . . . . .
C10 C 0.8417(2) 0.5789(2) 0.5538(2) 0.0553(5) Uani 1 1 d . . . . .
C1 C 0.1913(3) -0.1277(3) 0.3664(3) 0.0716(6) Uani 1 1 d . . . . .
H1 H 0.146248 -0.143674 0.431697 0.086 Uiso 1 1 calc R U . . .
C8 C 0.6195(2) 0.2072(2) 0.2276(2) 0.0638(5) Uani 1 1 d . . . . .
H8A H 0.601988 0.090502 0.187100 0.096 Uiso 1 1 calc R U . . .
H8B H 0.725098 0.265766 0.246960 0.096 Uiso 1 1 calc R U . . .
H8C H 0.539677 0.213759 0.145129 0.096 Uiso 1 1 calc R U . . .
C2 C 0.1343(3) -0.2609(3) 0.2028(3) 0.0737(6) Uani 1 1 d . . . . .
H2A H 0.052648 -0.363331 0.158325 0.088 Uiso 1 1 calc R U . . .
C17 C 0.6659(3) 0.6831(3) 1.0679(2) 0.0794(7) Uani 1 1 d . . . . .
H17 H 0.618286 0.650412 1.123604 0.095 Uiso 1 1 calc R U . . .
C16 C 0.7648(3) 0.8501(3) 1.1500(2) 0.0739(6) Uani 1 1 d . . . . .
H16 H 0.785340 0.927744 1.259474 0.089 Uiso 1 1 calc R U . . .
C15 C 0.8324(3) 0.8998(3) 1.0684(3) 0.0749(6) Uani 1 1 d . . . . .
H15 H 0.897834 1.012653 1.120263 0.090 Uiso 1 1 calc R U . . .
C3 C 0.2016(3) -0.2369(3) 0.1096(3) 0.0822(7) Uani 1 1 d . . . . .
H3 H 0.166755 -0.324242 -0.001147 0.099 Uiso 1 1 calc R U . . .
C11 C 0.8223(3) 0.6055(3) 0.4121(3) 0.0789(6) Uani 1 1 d . . . . .
H11A H 0.842523 0.722630 0.452430 0.118 Uiso 1 1 calc R U . . .
H11B H 0.714398 0.536422 0.322652 0.118 Uiso 1 1 calc R U . . .
H11C H 0.897770 0.574454 0.370678 0.118 Uiso 1 1 calc R U . . .
H4 H 0.374(3) -0.070(4) 0.116(4) 0.103(9) Uiso 1 1 d . . . . .
H14 H 0.848(3) 0.822(3) 0.845(3) 0.095(8) Uiso 1 1 d . . . . .

loop_
_atom_site_aniso_label
_atom_site_aniso_U_11
_atom_site_aniso_U_22
_atom_site_aniso_U_33
_atom_site_aniso_U_23
_atom_site_aniso_U_13
_atom_site_aniso_U_12
O1 0.0546(9) 0.0827(10) 0.0668(9) 0.0188(7) 0.0259(7) 0.0012(7)
N2 0.0529(8) 0.0438(8) 0.0407(7) 0.0177(6) 0.0222(6) 0.0112(6)
C14 0.0580(11) 0.0488(10) 0.0584(11) 0.0160(8) 0.0284(9) 0.0110(8)
C4 0.0869(15) 0.0538(11) 0.0482(10) 0.0140(8) 0.0271(10) 0.0075(10)
C12 0.0453(9) 0.0427(8) 0.0408(8) 0.0186(7) 0.0169(7) 0.0133(7)
N1 0.0558(9) 0.0518(8) 0.0524(8) 0.0168(7) 0.0228(7) 0.0067(7)
N3 0.0915(12) 0.0542(9) 0.0475(8) 0.0220(7) 0.0355(8) 0.0164(8)
C6 0.0500(9) 0.0434(8) 0.0387(8) 0.0166(7) 0.0168(7) 0.0153(7)
C9 0.0449(9) 0.0467(9) 0.0413(8) 0.0195(7) 0.0183(7) 0.0170(7)
C13 0.0469(9) 0.0463(9) 0.0390(8) 0.0184(7) 0.0161(7) 0.0152(7)
C7 0.0458(9) 0.0459(8) 0.0398(8) 0.0168(7) 0.0179(7) 0.0172(7)
C5 0.0499(9) 0.0440(9) 0.0439(8) 0.0184(7) 0.0152(7) 0.0139(7)
C10 0.0502(10) 0.0519(9) 0.0584(10) 0.0225(8) 0.0307(8) 0.0184(8)
C1 0.0650(12) 0.0575(11) 0.0676(12) 0.0245(9) 0.0277(10) 0.0047(9)
C8 0.0638(11) 0.0650(11) 0.0489(9) 0.0182(8) 0.0311(9) 0.0217(9)
C2 0.0663(12) 0.0491(10) 0.0693(12) 0.0214(9) 0.0167(10) 0.0041(9)
C17 0.1127(18) 0.0707(13) 0.0482(10) 0.0256(9) 0.0429(11) 0.0288(13)
C16 0.0833(14) 0.0681(13) 0.0419(9) 0.0130(9) 0.0225(9) 0.0282(11)
C15 0.0647(13) 0.0515(10) 0.0623(12) 0.0062(9) 0.0229(10) 0.0082(9)
C3 0.0911(16) 0.0491(11) 0.0553(11) 0.0082(9) 0.0202(11) 0.0038(11)
C11 0.0817(15) 0.0837(14) 0.0939(16) 0.0562(13) 0.0536(13) 0.0307(12)

loop_
_atom_type_symbol
_atom_type_description
_atom_type_scat_dispersion_real
_atom_type_scat_dispersion_imag
_atom_type_scat_source
C C 0.0181 0.0091 'International Tables Vol C Tables 4.2.6.8 and 6.1.1.4'
H H 0.0000 0.0000 'International Tables Vol C Tables 4.2.6.8 and 6.1.1.4'
N N 0.0311 0.0180 'International Tables Vol C Tables 4.2.6.8 and 6.1.1.4'
O O 0.0492 0.0322 'International Tables Vol C Tables 4.2.6.8 and 6.1.1.4'

loop_
_geom_angle_atom_site_label_1
_geom_angle_atom_site_label_2
_geom_angle_atom_site_label_3
_geom_angle
_geom_angle_site_symmetry_1
_geom_angle_site_symmetry_3
_geom_angle_publ_flag
C12 N2 H2 124.1 . . ?
C12 N2 C6 111.85(14) . . ?
C6 N2 H2 124.1 . . ?
C13 C14 C15 118.94(19) . . ?
C13 C14 H14 123.6(15) . . ?
C15 C14 H14 117.3(15) . . ?
C5 C4 H4 120.2(18) . . ?
C3 C4 C5 119.2(2) . . ?
C3 C4 H4 120.4(18) . . ?
N2 C12 C9 106.73(14) . . ?
N2 C12 C13 117.46(14) . . ?
C9 C12 C13 135.69(15) . . ?
C1 N1 C5 118.12(16) . . ?
C17 N3 C13 118.09(17) . . ?
N2 C6 C7 107.24(14) . . ?
N2 C6 C5 117.59(15) . . ?
C7 C6 C5 135.16(15) . . ?
C12 C9 C7 107.42(15) . . ?
C12 C9 C10 126.30(15) . . ?
C7 C9 C10 126.20(15) . . ?
C14 C13 C12 124.45(16) . . ?
N3 C13 C14 121.76(16) . . ?
N3 C13 C12 113.70(15) . . ?
C6 C7 C9 106.76(14) . . ?
C6 C7 C8 126.72(15) . . ?
C9 C7 C8 126.37(16) . . ?
C4 C5 C6 124.26(17) . . ?
N1 C5 C4 120.66(17) . . ?
N1 C5 C6 115.07(14) . . ?
O1 C10 C9 121.11(17) . . ?
O1 C10 C11 119.18(18) . . ?
C9 C10 C11 119.70(17) . . ?
N1 C1 H1 117.9 . . ?
N1 C1 C2 124.3(2) . . ?
C2 C1 H1 117.9 . . ?
C7 C8 H8A 109.5 . . ?
C7 C8 H8B 109.5 . . ?
C7 C8 H8C 109.5 . . ?
H8A C8 H8B 109.5 . . ?
H8A C8 H8C 109.5 . . ?
H8B C8 H8C 109.5 . . ?
C1 C2 H2A 121.3 . . ?
C3 C2 C1 117.4(2) . . ?
C3 C2 H2A 121.3 . . ?
N3 C17 H17 118.4 . . ?
N3 C17 C16 123.3(2) . . ?
C16 C17 H17 118.4 . . ?
C17 C16 H16 120.6 . . ?
C15 C16 C17 118.79(18) . . ?
C15 C16 H16 120.6 . . ?
C14 C15 H15 120.5 . . ?
C16 C15 C14 119.08(19) . . ?
C16 C15 H15 120.5 . . ?
C4 C3 H3 119.8 . . ?
C2 C3 C4 120.4(2) . . ?
C2 C3 H3 119.8 . . ?
C10 C11 H11A 109.5 . . ?
C10 C11 H11B 109.5 . . ?
C10 C11 H11C 109.5 . . ?
H11A C11 H11B 109.5 . . ?
H11A C11 H11C 109.5 . . ?
H11B C11 H11C 109.5 . . ?

loop_
_geom_bond_atom_site_label_1
_geom_bond_atom_site_label_2
_geom_bond_distance
_geom_bond_site_symmetry_2
_geom_bond_publ_flag
O1 C10 1.219(2) . ?
N2 H2 0.8600 . ?
N2 C12 1.348(2) . ?
N2 C6 1.369(2) . ?
C14 C13 1.383(3) . ?
C14 C15 1.390(3) . ?
C14 H14 1.03(3) . ?
C4 C5 1.391(2) . ?
C4 C3 1.377(3) . ?
C4 H4 0.94(3) . ?
C12 C9 1.400(2) . ?
C12 C13 1.476(2) . ?
N1 C5 1.344(2) . ?
N1 C1 1.328(2) . ?
N3 C13 1.339(2) . ?
N3 C17 1.335(2) . ?
C6 C7 1.386(2) . ?
C6 C5 1.464(2) . ?
C9 C7 1.432(2) . ?
C9 C10 1.469(2) . ?
C7 C8 1.502(2) . ?
C10 C11 1.504(3) . ?
C1 H1 0.9300 . ?
C1 C2 1.378(3) . ?
C8 H8A 0.9600 . ?
C8 H8B 0.9600 . ?
C8 H8C 0.9600 . ?
C2 H2A 0.9300 . ?
C2 C3 1.350(3) . ?
C17 H17 0.9300 . ?
C17 C16 1.373(3) . ?
C16 H16 0.9300 . ?
C16 C15 1.359(3) . ?
C15 H15 0.9300 . ?
C3 H3 0.9300 . ?
C11 H11A 0.9600 . ?
C11 H11B 0.9600 . ?
C11 H11C 0.9600 . ?

loop_
_geom_torsion_atom_site_label_1
_geom_torsion_atom_site_label_2
_geom_torsion_atom_site_label_3
_geom_torsion_atom_site_label_4
_geom_torsion
_geom_torsion_site_symmetry_1
_geom_torsion_site_symmetry_2
_geom_torsion_site_symmetry_3
_geom_torsion_site_symmetry_4
_geom_torsion_publ_flag
N2 C12 C9 C7 0.03(19) . . . . ?
N2 C12 C9 C10 -176.68(16) . . . . ?
N2 C12 C13 C14 -166.17(16) . . . . ?
N2 C12 C13 N3 10.5(2) . . . . ?
N2 C6 C7 C9 0.56(18) . . . . ?
N2 C6 C7 C8 176.35(17) . . . . ?
N2 C6 C5 C4 177.68(18) . . . . ?
N2 C6 C5 N1 -1.0(2) . . . . ?
C12 N2 C6 C7 -0.6(2) . . . . ?
C12 N2 C6 C5 178.45(13) . . . . ?
C12 C9 C7 C6 -0.37(18) . . . . ?
C12 C9 C7 C8 -176.18(17) . . . . ?
C12 C9 C10 O1 38.5(3) . . . . ?
C12 C9 C10 C11 -140.22(19) . . . . ?
N1 C1 C2 C3 0.6(4) . . . . ?
N3 C17 C16 C15 1.3(4) . . . . ?
C6 N2 C12 C9 0.3(2) . . . . ?
C6 N2 C12 C13 176.94(13) . . . . ?
C9 C12 C13 C14 9.2(3) . . . . ?
C9 C12 C13 N3 -174.15(19) . . . . ?
C13 C14 C15 C16 -0.1(3) . . . . ?
C13 C12 C9 C7 -175.65(18) . . . . ?
C13 C12 C9 C10 7.6(3) . . . . ?
C13 N3 C17 C16 0.6(4) . . . . ?
C7 C6 C5 C4 -3.6(3) . . . . ?
C7 C6 C5 N1 177.72(18) . . . . ?
C7 C9 C10 O1 -137.59(19) . . . . ?
C7 C9 C10 C11 43.7(3) . . . . ?
C5 C4 C3 C2 1.2(4) . . . . ?
C5 N1 C1 C2 -1.5(3) . . . . ?
C5 C6 C7 C9 -178.21(19) . . . . ?
C5 C6 C7 C8 -2.4(3) . . . . ?
C10 C9 C7 C6 176.35(16) . . . . ?
C10 C9 C7 C8 0.5(3) . . . . ?
C1 N1 C5 C4 2.3(3) . . . . ?
C1 N1 C5 C6 -179.02(17) . . . . ?
C1 C2 C3 C4 -0.4(4) . . . . ?
C17 N3 C13 C14 -2.3(3) . . . . ?
C17 N3 C13 C12 -179.06(18) . . . . ?
C17 C16 C15 C14 -1.5(4) . . . . ?
C15 C14 C13 C12 178.47(18) . . . . ?
C15 C14 C13 N3 2.0(3) . . . . ?
C3 C4 C5 N1 -2.2(3) . . . . ?
C3 C4 C5 C6 179.25(19) . . . . ?
